data_7018882
loop_
_publ_author_name
'Milde, Bianca'
'Schaarschmidt, Dieter'
'R\"uffer, Tobias'
'Lang, Heinrich'

_publ_section_title
;
 Phosphino imidazoles and imidazolium salts for Suzuki C-C coupling
 reactions.
;
_journal_issue 17
_journal_name_full 'Dalton transactions (Cambridge, England : 2003)'
_journal_page_first 5377
_journal_page_last 5390
_journal_paper_doi 10.1039/c2dt12322c
_journal_volume 41
_journal_year 2012
_chemical_formula_moiety 'C26 H30 Br2 I2 N4 Pd'
_chemical_formula_sum 'C26 H30 Br2 I2 N4 Pd'
_chemical_formula_weight 918.56
_chemical_name_systematic
;
?
;
_space_group_IT_number 2
_symmetry_cell_setting triclinic
_symmetry_space_group_name_Hall '-P 1'
_symmetry_space_group_name_H-M 'P -1'
_atom_sites_solution_hydrogens geom
_atom_sites_solution_primary direct
_atom_sites_solution_secondary difmap
_audit_creation_method SHELXL-97
_cell_angle_alpha 78.787(4)
_cell_angle_beta 82.971(4)
_cell_angle_gamma 74.495(4)
_cell_formula_units_Z 2
_cell_length_a 8.7047(5)
_cell_length_b 12.7269(6)
_cell_length_c 14.2494(7)
_cell_measurement_reflns_used 6189
_cell_measurement_temperature 105
_cell_measurement_theta_max 25.9975
_cell_measurement_theta_min 3.1923
_cell_volume 1487.97(14)
_computing_cell_refinement
;
CrysAlisPro, Oxford Diffraction Ltd.,
Version 1.171.33.46 (release 27-08-2009 CrysAlis171 .NET)
(compiled Aug 27 2009,17:19:36)
;
_computing_data_collection
;
CrysAlisPro, Oxford Diffraction Ltd.,
Version 1.171.33.46 (release 27-08-2009 CrysAlis171 .NET)
(compiled Aug 27 2009,17:19:36)
;
_computing_data_reduction
;
CrysAlisPro, Oxford Diffraction Ltd.,
Version 1.171.33.46 (release 27-08-2009 CrysAlis171 .NET)
(compiled Aug 27 2009,17:19:36)
;
_computing_structure_refinement 'SHELXL-97 (Sheldrick, 1997)'
_computing_structure_solution 'SHELXS-97 (Sheldrick, 1997)'
_diffrn_ambient_temperature 105
_diffrn_measured_fraction_theta_full 0.983
_diffrn_measured_fraction_theta_max 0.983
_diffrn_measurement_device_type 'oxford gemini s'
_diffrn_measurement_method '\w scans'
_diffrn_radiation_monochromator graphite
_diffrn_radiation_source 'fine-focus sealed tube'
_diffrn_radiation_type MoK\a
_diffrn_radiation_wavelength 0.71073
_diffrn_reflns_av_R_equivalents 0.0237
_diffrn_reflns_av_sigmaI/netI 0.0387
_diffrn_reflns_limit_h_max 10
_diffrn_reflns_limit_h_min -9
_diffrn_reflns_limit_k_max 14
_diffrn_reflns_limit_k_min -15
_diffrn_reflns_limit_l_max 17
_diffrn_reflns_limit_l_min -11
_diffrn_reflns_number 9837
_diffrn_reflns_theta_full 26.12
_diffrn_reflns_theta_max 26.12
_diffrn_reflns_theta_min 3.20
_diffrn_standards_decay_% 0
_diffrn_standards_interval_count 50
_diffrn_standards_interval_time 5
_diffrn_standards_number 2
_exptl_absorpt_coefficient_mu 5.405
_exptl_absorpt_correction_T_max 1.00000
_exptl_absorpt_correction_T_min 0.55328
_exptl_absorpt_correction_type multi-scan
_exptl_absorpt_process_details
;
CrysAlisPro, Oxford Diffraction Ltd.,
Version 1.171.33.46 (release 27-08-2009 CrysAlis171 .NET)
(compiled Aug 27 2009,17:19:36)
Empirical absorption correction using spherical harmonics,
implemented in SCALE3 ABSPACK scaling algorithm.
;
_exptl_crystal_colour yellow
_exptl_crystal_density_diffrn 2.050
_exptl_crystal_density_method 'not measured'
_exptl_crystal_description plate
_exptl_crystal_F_000 872
_exptl_crystal_size_max 0.35
_exptl_crystal_size_mid 0.35
_exptl_crystal_size_min 0.08
_refine_diff_density_max 0.757
_refine_diff_density_min -0.668
_refine_diff_density_rms 0.114
_refine_ls_extinction_method none
_refine_ls_goodness_of_fit_ref 0.927
_refine_ls_hydrogen_treatment constr
_refine_ls_matrix_type full
_refine_ls_number_parameters 316
_refine_ls_number_reflns 5836
_refine_ls_number_restraints 0
_refine_ls_restrained_S_all 0.927
_refine_ls_R_factor_all 0.0344
_refine_ls_R_factor_gt 0.0248
_refine_ls_shift/su_max 0.003
_refine_ls_shift/su_mean 0.000
_refine_ls_structure_factor_coef Fsqd
_refine_ls_weighting_details 'calc w=1/[\s^2^(Fo^2^)+(0.0257P)^2^+0.0000P] where P=(Fo^2^+2Fc^2^)/3'
_refine_ls_weighting_scheme calc
_refine_ls_wR_factor_gt 0.0519
_refine_ls_wR_factor_ref 0.0531
_reflns_number_gt 4582
_reflns_number_total 5836
_reflns_threshold_expression >2sigma(I)
_cod_data_source_file c2dt12322c.txt
_cod_data_source_block bimi44
_cod_original_cell_volume 1487.97(13)
_cod_original_sg_symbol_H-M P-1
_cod_database_code 7018882

loop_
_symmetry_equiv_pos_as_xyz
'x, y, z'
'-x, -y, -z'

loop_
_atom_site_label
_atom_site_type_symbol
_atom_site_fract_x
_atom_site_fract_y
_atom_site_fract_z
_atom_site_U_iso_or_equiv
_atom_site_adp_type
_atom_site_occupancy
_atom_site_symmetry_multiplicity
_atom_site_calc_flag
_atom_site_refinement_flags
C1 C 0.0296(4) 0.9763(3) 0.3128(2) 0.0141(7) Uani 1 1 d .
C2 C -0.1926(4) 0.9136(3) 0.3585(2) 0.0162(7) Uani 1 1 d .
H2 H -0.2662 0.8711 0.3643 0.019 Uiso 1 1 calc R
C3 C -0.2082(4) 1.0023(3) 0.4003(2) 0.0166(8) Uani 1 1 d .
H3 H -0.2939 1.0329 0.4405 0.020 Uiso 1 1 calc R
C4 C -0.0451(4) 1.1384(3) 0.3977(2) 0.0170(8) Uani 1 1 d .
H4A H 0.0617 1.1454 0.3743 0.020 Uiso 1 1 calc R
H4B H -0.0533 1.1311 0.4670 0.020 Uiso 1 1 calc R
C5 C -0.1672(4) 1.2424(3) 0.3561(2) 0.0191(8) Uani 1 1 d .
H5A H -0.1659 1.2460 0.2874 0.023 Uiso 1 1 calc R
H5B H -0.2733 1.2384 0.3840 0.023 Uiso 1 1 calc R
C6 C -0.1324(4) 1.3469(3) 0.3756(3) 0.0264(9) Uani 1 1 d .
H6A H -0.0260 1.3507 0.3483 0.032 Uiso 1 1 calc R
H6B H -0.1351 1.3438 0.4443 0.032 Uiso 1 1 calc R
C7 C -0.2539(4) 1.4502(3) 0.3329(3) 0.0325(10) Uani 1 1 d .
H7A H -0.2285 1.5146 0.3459 0.049 Uiso 1 1 calc R
H7B H -0.3590 1.4474 0.3611 0.049 Uiso 1 1 calc R
H7C H -0.2508 1.4537 0.2648 0.049 Uiso 1 1 calc R
C8 C 0.0123(4) 0.8119(3) 0.2487(2) 0.0155(7) Uani 1 1 d .
C9 C 0.0037(4) 0.7050(3) 0.2880(3) 0.0206(8) Uani 1 1 d .
H9 H -0.0336 0.6885 0.3517 0.025 Uiso 1 1 calc R
C10 C 0.0506(4) 0.6229(3) 0.2322(3) 0.0216(8) Uani 1 1 d .
H10 H 0.0450 0.5509 0.2578 0.026 Uiso 1 1 calc R
C11 C 0.1064(4) 0.6495(3) 0.1370(3) 0.0205(8) Uani 1 1 d .
C12 C 0.1204(4) 0.7548(3) 0.0983(3) 0.0212(8) Uani 1 1 d .
H12 H 0.1618 0.7704 0.0353 0.025 Uiso 1 1 calc R
C13 C 0.0720(4) 0.8368(3) 0.1542(2) 0.0176(8) Uani 1 1 d .
H13 H 0.0795 0.9085 0.1288 0.021 Uiso 1 1 calc R
C14 C 0.4620(4) 1.0156(3) 0.1907(2) 0.0143(7) Uani 1 1 d .
C15 C 0.6946(4) 1.0042(3) 0.1000(2) 0.0185(8) Uani 1 1 d .
H15 H 0.7806 0.9788 0.0576 0.022 Uiso 1 1 calc R
C16 C 0.6718(4) 1.0922(3) 0.1435(2) 0.0177(8) Uani 1 1 d .
H16 H 0.7391 1.1393 0.1373 0.021 Uiso 1 1 calc R
C18 C 0.5484(4) 0.8591(2) 0.0990(2) 0.0150(7) Uani 1 1 d .
H18A H 0.5566 0.8701 0.0294 0.018 Uiso 1 1 calc R
H18B H 0.4438 0.8471 0.1216 0.018 Uiso 1 1 calc R
C19 C 0.6771(4) 0.7574(3) 0.1372(3) 0.0183(8) Uani 1 1 d .
H19A H 0.7804 0.7748 0.1246 0.022 Uiso 1 1 calc R
H19B H 0.6572 0.7395 0.2062 0.022 Uiso 1 1 calc R
C20 C 0.6831(4) 0.6572(3) 0.0930(3) 0.0232(8) Uani 1 1 d .
H20A H 0.7705 0.5970 0.1180 0.028 Uiso 1 1 calc R
H20B H 0.7059 0.6748 0.0242 0.028 Uiso 1 1 calc R
C21 C 0.5298(4) 0.6186(3) 0.1121(3) 0.0366(11) Uani 1 1 d .
H21A H 0.5418 0.5553 0.0820 0.055 Uiso 1 1 calc R
H21B H 0.4430 0.6771 0.0863 0.055 Uiso 1 1 calc R
H21C H 0.5078 0.5989 0.1800 0.055 Uiso 1 1 calc R
C22 C 0.4608(4) 1.1822(3) 0.2575(2) 0.0154(7) Uani 1 1 d .
C23 C 0.4519(4) 1.2922(3) 0.2189(3) 0.0211(8) Uani 1 1 d .
H23 H 0.4878 1.3113 0.1552 0.025 Uiso 1 1 calc R
C24 C 0.3897(4) 1.3735(3) 0.2745(3) 0.0232(8) Uani 1 1 d .
H24 H 0.3857 1.4472 0.2494 0.028 Uiso 1 1 calc R
C25 C 0.3329(4) 1.3429(3) 0.3692(3) 0.0216(8) Uani 1 1 d .
C26 C 0.3404(4) 1.2333(3) 0.4074(2) 0.0197(8) Uani 1 1 d .
H26 H 0.3025 1.2139 0.4706 0.024 Uiso 1 1 calc R
C27 C 0.4042(4) 1.1531(3) 0.3516(2) 0.0184(8) Uani 1 1 d .
H27 H 0.4094 1.0793 0.3770 0.022 Uiso 1 1 calc R
N1 N -0.0704(3) 1.0391(2) 0.37124(19) 0.0146(6) Uani 1 1 d .
N2 N -0.0454(3) 0.8971(2) 0.30505(19) 0.0134(6) Uani 1 1 d .
N3 N 0.5649(3) 0.9582(2) 0.13022(19) 0.0144(6) Uani 1 1 d .
N4 N 0.5288(3) 1.0994(2) 0.1997(2) 0.0156(6) Uani 1 1 d .
Br4 Br 0.16310(5) 0.53864(3) 0.05867(3) 0.03366(11) Uani 1 1 d .
Br5 Br 0.24930(5) 1.45157(3) 0.44774(3) 0.03751(11) Uani 1 1 d .
Pd1 Pd 0.24685(3) 0.99377(2) 0.251924(18) 0.01223(6) Uani 1 1 d .
I1 I 0.38397(3) 0.826779(18) 0.377688(16) 0.01796(6) Uani 1 1 d .
I2 I 0.10916(2) 1.157878(18) 0.124654(16) 0.01812(6) Uani 1 1 d .

loop_
_atom_site_aniso_label
_atom_site_aniso_U_11
_atom_site_aniso_U_22
_atom_site_aniso_U_33
_atom_site_aniso_U_23
_atom_site_aniso_U_13
_atom_site_aniso_U_12
C1 0.0155(18) 0.0160(18) 0.0102(18) 0.0021(14) -0.0047(14) -0.0047(14)
C2 0.0128(18) 0.0222(19) 0.0135(19) -0.0002(15) 0.0014(14) -0.0073(14)
C3 0.0108(17) 0.023(2) 0.0141(19) -0.0007(15) 0.0036(14) -0.0050(14)
C4 0.0173(19) 0.0196(19) 0.0159(19) -0.0061(15) -0.0006(15) -0.0056(14)
C5 0.0197(19) 0.0209(19) 0.017(2) -0.0035(16) 0.0034(15) -0.0065(15)
C6 0.024(2) 0.026(2) 0.030(2) -0.0082(18) -0.0019(17) -0.0065(16)
C7 0.036(2) 0.024(2) 0.038(3) -0.0038(19) -0.007(2) -0.0080(18)
C8 0.0059(17) 0.0177(18) 0.024(2) -0.0050(15) -0.0054(14) -0.0013(13)
C9 0.0146(19) 0.025(2) 0.021(2) 0.0011(16) -0.0020(15) -0.0063(15)
C10 0.020(2) 0.0165(19) 0.030(2) -0.0033(16) -0.0054(16) -0.0054(15)
C11 0.0125(19) 0.024(2) 0.026(2) -0.0138(17) -0.0028(16) 0.0001(14)
C12 0.0143(19) 0.031(2) 0.020(2) -0.0072(17) -0.0024(15) -0.0069(15)
C13 0.0134(18) 0.0198(19) 0.019(2) -0.0031(16) -0.0024(15) -0.0029(14)
C14 0.0150(18) 0.0123(17) 0.0142(19) 0.0031(14) -0.0065(14) -0.0025(13)
C15 0.0123(18) 0.023(2) 0.018(2) 0.0026(16) 0.0034(15) -0.0052(14)
C16 0.0144(18) 0.023(2) 0.018(2) -0.0003(16) -0.0026(14) -0.0087(14)
C18 0.0153(18) 0.0158(18) 0.0136(18) -0.0007(15) -0.0009(14) -0.0045(14)
C19 0.0163(19) 0.0176(19) 0.020(2) -0.0033(15) 0.0000(15) -0.0025(14)
C20 0.023(2) 0.021(2) 0.025(2) -0.0024(17) 0.0016(16) -0.0060(15)
C21 0.028(2) 0.028(2) 0.057(3) -0.012(2) 0.001(2) -0.0096(18)
C22 0.0096(17) 0.0205(19) 0.0177(19) -0.0031(15) -0.0037(14) -0.0053(14)
C23 0.022(2) 0.019(2) 0.022(2) 0.0005(16) -0.0033(16) -0.0069(15)
C24 0.024(2) 0.019(2) 0.027(2) -0.0055(17) -0.0023(17) -0.0058(15)
C25 0.020(2) 0.021(2) 0.026(2) -0.0101(17) -0.0047(16) -0.0012(14)
C26 0.0199(19) 0.028(2) 0.0123(19) -0.0037(16) -0.0005(15) -0.0072(15)
C27 0.0134(18) 0.0195(19) 0.022(2) -0.0024(16) -0.0012(15) -0.0043(14)
N1 0.0115(15) 0.0186(15) 0.0132(16) -0.0011(12) -0.0021(12) -0.0038(11)
N2 0.0110(14) 0.0159(15) 0.0134(15) 0.0002(12) -0.0027(11) -0.0044(11)
N3 0.0138(15) 0.0160(15) 0.0136(16) -0.0026(12) -0.0017(12) -0.0036(11)
N4 0.0086(14) 0.0206(16) 0.0180(16) -0.0041(13) 0.0000(12) -0.0042(11)
Br4 0.0302(2) 0.0333(2) 0.0415(3) -0.0223(2) -0.00699(19) -0.00159(17)
Br5 0.0531(3) 0.0287(2) 0.0302(3) -0.01471(19) -0.0028(2) -0.00237(19)
Pd1 0.01003(13) 0.01502(14) 0.01152(13) -0.00146(10) 0.00031(10) -0.00399(10)
I1 0.01554(12) 0.02071(13) 0.01515(13) 0.00163(10) -0.00117(9) -0.00360(9)
I2 0.01503(12) 0.02209(13) 0.01457(13) 0.00241(10) -0.00085(9) -0.00415(9)

loop_
_atom_type_symbol
_atom_type_description
_atom_type_scat_dispersion_real
_atom_type_scat_dispersion_imag
_atom_type_scat_source
C C 0.0033 0.0016 'International Tables Vol C Tables 4.2.6.8 and 6.1.1.4'
H H 0.0000 0.0000 'International Tables Vol C Tables 4.2.6.8 and 6.1.1.4'
N N 0.0061 0.0033 'International Tables Vol C Tables 4.2.6.8 and 6.1.1.4'
Br Br -0.2901 2.4595 'International Tables Vol C Tables 4.2.6.8 and 6.1.1.4'
Pd Pd -0.9988 1.0072 'International Tables Vol C Tables 4.2.6.8 and 6.1.1.4'
I I -0.4742 1.8119 'International Tables Vol C Tables 4.2.6.8 and 6.1.1.4'

loop_
_geom_angle_atom_site_label_1
_geom_angle_atom_site_label_2
_geom_angle_atom_site_label_3
_geom_angle
N1 C1 N2 104.8(3)
N1 C1 Pd1 127.4(2)
N2 C1 Pd1 127.8(2)
C3 C2 N2 107.2(3)
C3 C2 H2 126.4
N2 C2 H2 126.4
C2 C3 N1 106.3(3)
C2 C3 H3 126.9
N1 C3 H3 126.9
N1 C4 C5 111.6(3)
N1 C4 H4A 109.3
C5 C4 H4A 109.3
N1 C4 H4B 109.3
C5 C4 H4B 109.3
H4A C4 H4B 108.0
C6 C5 C4 111.8(3)
C6 C5 H5A 109.3
C4 C5 H5A 109.3
C6 C5 H5B 109.3
C4 C5 H5B 109.3
H5A C5 H5B 107.9
C5 C6 C7 111.3(3)
C5 C6 H6A 109.4
C7 C6 H6A 109.4
C5 C6 H6B 109.4
C7 C6 H6B 109.4
H6A C6 H6B 108.0
C6 C7 H7A 109.5
C6 C7 H7B 109.5
H7A C7 H7B 109.5
C6 C7 H7C 109.5
H7A C7 H7C 109.5
H7B C7 H7C 109.5
C9 C8 C13 120.6(3)
C9 C8 N2 119.2(3)
C13 C8 N2 120.1(3)
C10 C9 C8 119.8(3)
C10 C9 H9 120.1
C8 C9 H9 120.1
C9 C10 C11 119.0(3)
C9 C10 H10 120.5
C11 C10 H10 120.5
C12 C11 C10 121.5(3)
C12 C11 Br4 119.2(3)
C10 C11 Br4 119.2(3)
C11 C12 C13 119.2(3)
C11 C12 H12 120.4
C13 C12 H12 120.4
C12 C13 C8 119.8(3)
C12 C13 H13 120.1
C8 C13 H13 120.1
N3 C14 N4 104.8(3)
N3 C14 Pd1 129.1(2)
N4 C14 Pd1 126.0(2)
C16 C15 N3 106.9(3)
C16 C15 H15 126.5
N3 C15 H15 126.5
C15 C16 N4 106.9(3)
C15 C16 H16 126.6
N4 C16 H16 126.6
N3 C18 C19 111.3(3)
N3 C18 H18A 109.4
C19 C18 H18A 109.4
N3 C18 H18B 109.4
C19 C18 H18B 109.4
H18A C18 H18B 108.0
C20 C19 C18 113.1(3)
C20 C19 H19A 109.0
C18 C19 H19A 109.0
C20 C19 H19B 109.0
C18 C19 H19B 109.0
H19A C19 H19B 107.8
C19 C20 C21 113.9(3)
C19 C20 H20A 108.8
C21 C20 H20A 108.8
C19 C20 H20B 108.8
C21 C20 H20B 108.8
H20A C20 H20B 107.7
C20 C21 H21A 109.5
C20 C21 H21B 109.5
H21A C21 H21B 109.5
C20 C21 H21C 109.5
H21A C21 H21C 109.5
H21B C21 H21C 109.5
C23 C22 C27 120.3(3)
C23 C22 N4 119.4(3)
C27 C22 N4 120.3(3)
C24 C23 C22 120.2(3)
C24 C23 H23 119.9
C22 C23 H23 119.9
C23 C24 C25 118.8(3)
C23 C24 H24 120.6
C25 C24 H24 120.6
C26 C25 C24 120.9(3)
C26 C25 Br5 119.1(3)
C24 C25 Br5 120.0(3)
C27 C26 C25 119.7(3)
C27 C26 H26 120.1
C25 C26 H26 120.1
C26 C27 C22 120.0(3)
C26 C27 H27 120.0
C22 C27 H27 120.0
C1 N1 C3 111.7(3)
C1 N1 C4 125.1(3)
C3 N1 C4 123.1(3)
C1 N2 C2 110.0(3)
C1 N2 C8 126.1(3)
C2 N2 C8 123.8(3)
C14 N3 C15 111.2(3)
C14 N3 C18 125.8(3)
C15 N3 C18 123.0(3)
C14 N4 C16 110.2(3)
C14 N4 C22 125.1(3)
C16 N4 C22 124.7(3)
C1 Pd1 C14 178.49(12)
C1 Pd1 I2 90.34(9)
C14 Pd1 I2 88.54(9)
C1 Pd1 I1 89.48(9)
C14 Pd1 I1 91.66(9)
I2 Pd1 I1 178.963(13)

loop_
_geom_bond_atom_site_label_1
_geom_bond_atom_site_label_2
_geom_bond_distance
C1 N1 1.341(4)
C1 N2 1.367(4)
C1 Pd1 2.031(3)
C2 C3 1.343(5)
C2 N2 1.395(4)
C2 H2 0.9300
C3 N1 1.390(4)
C3 H3 0.9300
C4 N1 1.463(4)
C4 C5 1.527(4)
C4 H4A 0.9700
C4 H4B 0.9700
C5 C6 1.522(4)
C5 H5A 0.9700
C5 H5B 0.9700
C6 C7 1.523(5)
C6 H6A 0.9700
C6 H6B 0.9700
C7 H7A 0.9600
C7 H7B 0.9600
C7 H7C 0.9600
C8 C9 1.386(4)
C8 C13 1.390(5)
C8 N2 1.422(4)
C9 C10 1.380(5)
C9 H9 0.9300
C10 C11 1.392(5)
C10 H10 0.9300
C11 C12 1.377(5)
C11 Br4 1.894(3)
C12 C13 1.382(5)
C12 H12 0.9300
C13 H13 0.9300
C14 N3 1.335(4)
C14 N4 1.376(4)
C14 Pd1 2.032(3)
C15 C16 1.341(5)
C15 N3 1.393(4)
C15 H15 0.9300
C16 N4 1.386(4)
C16 H16 0.9300
C18 N3 1.463(4)
C18 C19 1.526(4)
C18 H18A 0.9700
C18 H18B 0.9700
C19 C20 1.515(4)
C19 H19A 0.9700
C19 H19B 0.9700
C20 C21 1.519(4)
C20 H20A 0.9700
C20 H20B 0.9700
C21 H21A 0.9600
C21 H21B 0.9600
C21 H21C 0.9600
C22 C23 1.386(4)
C22 C27 1.387(5)
C22 N4 1.422(4)
C23 C24 1.381(5)
C23 H23 0.9300
C24 C25 1.396(5)
C24 H24 0.9300
C25 C26 1.383(5)
C25 Br5 1.887(4)
C26 C27 1.373(5)
C26 H26 0.9300
C27 H27 0.9300
Pd1 I2 2.6092(4)
Pd1 I1 2.6152(4)

loop_
_geom_torsion_atom_site_label_1
_geom_torsion_atom_site_label_2
_geom_torsion_atom_site_label_3
_geom_torsion_atom_site_label_4
_geom_torsion
N2 C2 C3 N1 0.3(4)
N1 C4 C5 C6 -174.8(3)
C4 C5 C6 C7 179.4(3)
C13 C8 C9 C10 -1.8(5)
N2 C8 C9 C10 176.2(3)
C8 C9 C10 C11 0.2(5)
C9 C10 C11 C12 2.0(5)
C9 C10 C11 Br4 -177.6(2)
C10 C11 C12 C13 -2.5(5)
Br4 C11 C12 C13 177.1(2)
C11 C12 C13 C8 0.9(5)
C9 C8 C13 C12 1.3(5)
N2 C8 C13 C12 -176.7(3)
N3 C15 C16 N4 -0.1(4)
N3 C18 C19 C20 -170.0(3)
C18 C19 C20 C21 -61.3(4)
C27 C22 C23 C24 1.5(5)
N4 C22 C23 C24 -178.5(3)
C22 C23 C24 C25 -1.5(5)
C23 C24 C25 C26 0.9(5)
C23 C24 C25 Br5 179.3(2)
C24 C25 C26 C27 -0.1(5)
Br5 C25 C26 C27 -178.6(2)
C25 C26 C27 C22 0.1(5)
C23 C22 C27 C26 -0.7(5)
N4 C22 C27 C26 179.2(3)
N2 C1 N1 C3 -0.5(3)
Pd1 C1 N1 C3 -179.3(2)
N2 C1 N1 C4 -177.0(3)
Pd1 C1 N1 C4 4.2(4)
C2 C3 N1 C1 0.2(4)
C2 C3 N1 C4 176.7(3)
C5 C4 N1 C1 112.6(3)
C5 C4 N1 C3 -63.5(4)
N1 C1 N2 C2 0.7(3)
Pd1 C1 N2 C2 179.5(2)
N1 C1 N2 C8 178.6(3)
Pd1 C1 N2 C8 -2.7(4)
C3 C2 N2 C1 -0.7(4)
C3 C2 N2 C8 -178.6(3)
C9 C8 N2 C1 135.3(3)
C13 C8 N2 C1 -46.7(4)
C9 C8 N2 C2 -47.2(4)
C13 C8 N2 C2 130.9(3)
N4 C14 N3 C15 -0.6(3)
Pd1 C14 N3 C15 176.2(2)
N4 C14 N3 C18 178.8(3)
Pd1 C14 N3 C18 -4.4(5)
C16 C15 N3 C14 0.4(4)
C16 C15 N3 C18 -179.0(3)
C19 C18 N3 C14 -112.9(3)
C19 C18 N3 C15 66.5(4)
N3 C14 N4 C16 0.5(3)
Pd1 C14 N4 C16 -176.4(2)
N3 C14 N4 C22 179.9(3)
Pd1 C14 N4 C22 3.0(4)
C15 C16 N4 C14 -0.3(4)
C15 C16 N4 C22 -179.7(3)
C23 C22 N4 C14 -132.2(3)
C27 C22 N4 C14 47.9(4)
C23 C22 N4 C16 47.2(4)
C27 C22 N4 C16 -132.8(3)
N1 C1 Pd1 C14 -35(5)
N2 C1 Pd1 C14 146(5)
N1 C1 Pd1 I2 -77.6(3)
N2 C1 Pd1 I2 104.0(3)
N1 C1 Pd1 I1 103.5(3)
N2 C1 Pd1 I1 -75.0(3)
N3 C14 Pd1 C1 -143(5)
N4 C14 Pd1 C1 33(5)
N3 C14 Pd1 I2 -101.1(3)
N4 C14 Pd1 I2 75.0(3)
N3 C14 Pd1 I1 77.8(3)
N4 C14 Pd1 I1 -106.0(3)
